data_4339383
loop_
_publ_author_name
'Reisner, Erwin'
'Abikoff, Tanya C.'
'Lippard, Stephen J.'

_publ_section_title
;
 Influence of steric hindrance on the core geometry and sulfoxidation
 chemistry of carboxylate-rich diiron(II) complexes.
;
_journal_issue 24
_journal_name_full 'Inorganic chemistry'
_journal_page_first 10229
_journal_page_last 10240
_journal_paper_doi 10.1021/ic7014176
_journal_volume 46
_journal_year 2007
_chemical_formula_moiety 'C92 H84 Fe2 O10, C0.5 H Cl'
_chemical_formula_sum 'C92.5 H85 Cl Fe2 O10'
_chemical_formula_weight 1503.80
_chemical_name_common '[Fe2(Ph,Xyl)4(THF)2]1/2CH2Cl2'
_chemical_name_systematic
;

 ?

;
_space_group_IT_number 14
_symmetry_cell_setting monoclinic
_symmetry_space_group_name_Hall '-P 2yn'
_symmetry_space_group_name_H-M 'P 1 21/n 1'
_atom_sites_solution_hydrogens geom
_atom_sites_solution_primary direct
_atom_sites_solution_secondary difmap
_audit_creation_method SHELXL-97
_cell_angle_alpha 90.00
_cell_angle_beta 99.373(2)
_cell_angle_gamma 90.00
_cell_formula_units_Z 2
_cell_length_a 12.9614(19)
_cell_length_b 23.089(3)
_cell_length_c 13.1367(19)
_cell_measurement_reflns_used 8649
_cell_measurement_temperature 110(2)
_cell_measurement_theta_max 26.25
_cell_measurement_theta_min 2.36
_cell_volume 3878.9(9)
_computing_cell_refinement 'Bruker SMART'
_computing_data_collection 'Bruker SMART'
_computing_data_reduction 'Bruker SAINT'
_computing_molecular_graphics 'Bruker SHELXTL'
_computing_publication_material 'Bruker SHELXTL'
_computing_structure_refinement 'SHELXL-97 (Sheldrick, 1997)'
_computing_structure_solution 'SHELXS-97 (Sheldrick, 1990)'
_diffrn_ambient_temperature 110(2)
_diffrn_measured_fraction_theta_full 1.000
_diffrn_measured_fraction_theta_max 1.000
_diffrn_measurement_device_type 'CCD area detector'
_diffrn_measurement_method 'phi and omega scans'
_diffrn_radiation_monochromator graphite
_diffrn_radiation_source 'fine-focus sealed tube'
_diffrn_radiation_type MoK\a
_diffrn_radiation_wavelength 0.71073
_diffrn_reflns_av_R_equivalents 0.0510
_diffrn_reflns_av_sigmaI/netI 0.0302
_diffrn_reflns_limit_h_max 15
_diffrn_reflns_limit_h_min -15
_diffrn_reflns_limit_k_max 27
_diffrn_reflns_limit_k_min -28
_diffrn_reflns_limit_l_max 16
_diffrn_reflns_limit_l_min -16
_diffrn_reflns_number 56306
_diffrn_reflns_theta_full 25.68
_diffrn_reflns_theta_max 25.68
_diffrn_reflns_theta_min 2.05
_exptl_absorpt_coefficient_mu 0.469
_exptl_absorpt_correction_T_max 0.9546
_exptl_absorpt_correction_T_min 0.8345
_exptl_absorpt_correction_type empirical
_exptl_absorpt_process_details SADABS
_exptl_crystal_colour colorless
_exptl_crystal_density_diffrn 1.288
_exptl_crystal_density_method 'not measured'
_exptl_crystal_description block
_exptl_crystal_F_000 1578
_exptl_crystal_size_max 0.40
_exptl_crystal_size_mid 0.10
_exptl_crystal_size_min 0.10
_refine_diff_density_max 0.470
_refine_diff_density_min -0.281
_refine_diff_density_rms 0.058
_refine_ls_extinction_method none
_refine_ls_goodness_of_fit_ref 1.193
_refine_ls_hydrogen_treatment constr
_refine_ls_matrix_type full
_refine_ls_number_parameters 736
_refine_ls_number_reflns 7358
_refine_ls_number_restraints 1220
_refine_ls_restrained_S_all 1.132
_refine_ls_R_factor_all 0.0676
_refine_ls_R_factor_gt 0.0594
_refine_ls_shift/su_max 0.004
_refine_ls_shift/su_mean 0.000
_refine_ls_structure_factor_coef Fsqd
_refine_ls_weighting_details 'calc w=1/[\s^2^(Fo^2^)+(0.0438P)^2^+4.8224P] where P=(Fo^2^+2Fc^2^)/3'
_refine_ls_weighting_scheme calc
_refine_ls_wR_factor_gt 0.1337
_refine_ls_wR_factor_ref 0.1374
_reflns_number_gt 6523
_reflns_number_total 7358
_reflns_threshold_expression >2sigma(I)
_cod_data_source_file ic7014176-file003.cif
_cod_data_source_block 3
_cod_depositor_comments
;
The following automatic conversions were performed:

'_symmetry_cell_setting' value 'Monoclinic' changed to 'monoclinic'
according to
/usr/data/users/saulius/automatic-downloads/retrospective/ACS/lib/dictionaries/cif_core.dic
dictionary named 'cif_core.dic' version 2.4.2 from 2011-04-26.

Automatic conversion script
Id: cif_fix_values 2281 2013-09-26 08:29:07Z andrius 
;
_cod_original_sg_symbol_H-M P2(1)/n
_cod_database_code 4339383

loop_
_symmetry_equiv_pos_as_xyz
'x, y, z'
'-x+1/2, y+1/2, -z+1/2'
'-x, -y, -z'
'x-1/2, -y-1/2, z-1/2'

loop_
_atom_site_label
_atom_site_type_symbol
_atom_site_fract_x
_atom_site_fract_y
_atom_site_fract_z
_atom_site_U_iso_or_equiv
_atom_site_adp_type
_atom_site_occupancy
_atom_site_symmetry_multiplicity
_atom_site_calc_flag
_atom_site_refinement_flags
_atom_site_disorder_assembly
_atom_site_disorder_group
Fe1 Fe 0.89748(3) 0.445718(16) 0.46508(3) 0.02658(12) Uani 1 1 d U . .
O1 O 0.84655(15) 0.52112(8) 0.50382(15) 0.0321(4) Uani 1 1 d U B .
O2 O 0.96185(14) 0.59347(8) 0.50870(15) 0.0312(4) Uani 1 1 d U . .
O3 O 0.79297(17) 0.40163(9) 0.35832(16) 0.0406(5) Uani 1 1 d U B .
O4 O 0.89713(14) 0.46189(8) 0.29546(15) 0.0304(4) Uani 1 1 d U B .
O5 O 0.84546(18) 0.40033(9) 0.58468(18) 0.0444(5) Uani 1 1 d U A .
C1A C 0.8990(6) 0.3834(4) 0.6777(6) 0.044(2) Uani 0.423(10) 1 d PDU A 2
H1AA H 0.9079 0.4158 0.7277 0.053 Uiso 0.423(10) 1 calc PR A 2
H1AB H 0.9685 0.3675 0.6710 0.053 Uiso 0.423(10) 1 calc PR A 2
C2A C 0.8225(9) 0.3336(7) 0.7111(18) 0.089(5) Uani 0.423(10) 1 d PDU A 2
H2AA H 0.8267 0.2971 0.6724 0.106 Uiso 0.423(10) 1 calc PR A 2
H2AB H 0.8369 0.3257 0.7862 0.106 Uiso 0.423(10) 1 calc PR A 2
C1B C 0.8827(6) 0.3449(3) 0.6236(7) 0.067(3) Uani 0.577(10) 1 d PDU A 1
H1BA H 0.9599 0.3425 0.6383 0.080 Uiso 0.577(10) 1 calc PR A 1
H1BB H 0.8535 0.3124 0.5787 0.080 Uiso 0.577(10) 1 calc PR A 1
C2B C 0.8280(7) 0.3512(6) 0.7307(9) 0.080(3) Uani 0.577(10) 1 d PDU A 1
H2BA H 0.8324 0.3148 0.7709 0.096 Uiso 0.577(10) 1 calc PR A 1
H2BB H 0.8588 0.3834 0.7754 0.096 Uiso 0.577(10) 1 calc PR A 1
C3 C 0.7195(3) 0.36406(18) 0.6795(3) 0.0646(11) Uani 1 1 d DU . .
H3A H 0.6773 0.3809 0.7285 0.078 Uiso 1 1 calc R A 1
H3B H 0.6841 0.3290 0.6476 0.078 Uiso 1 1 calc R A 1
C4 C 0.7386(3) 0.40702(19) 0.6000(4) 0.0675(12) Uani 1 1 d U A .
H4A H 0.6905 0.4000 0.5345 0.081 Uiso 1 1 calc R . .
H4B H 0.7268 0.4468 0.6236 0.081 Uiso 1 1 calc R . .
C101 C 0.8717(2) 0.57368(12) 0.5089(2) 0.0264(6) Uani 1 1 d U . .
C102 C 0.7844(2) 0.61641(11) 0.5154(2) 0.0276(6) Uani 1 1 d U B .
C103 C 0.7293(2) 0.61356(12) 0.5994(2) 0.0308(6) Uani 1 1 d U . .
C104 C 0.6470(2) 0.65199(14) 0.6025(2) 0.0393(7) Uani 1 1 d U B .
H10A H 0.6103 0.6509 0.6595 0.047 Uiso 1 1 calc R . .
C105 C 0.6178(2) 0.69160(14) 0.5243(3) 0.0426(8) Uani 1 1 d U . .
H10B H 0.5605 0.7169 0.5271 0.051 Uiso 1 1 calc R B .
C106 C 0.6715(2) 0.69440(13) 0.4426(2) 0.0367(7) Uani 1 1 d U B .
H10C H 0.6509 0.7217 0.3890 0.044 Uiso 1 1 calc R . .
C107 C 0.7562(2) 0.65767(12) 0.4370(2) 0.0308(6) Uani 1 1 d U . .
C108 C 0.7570(2) 0.57335(12) 0.6884(2) 0.0297(6) Uani 1 1 d U B .
C109 C 0.6781(2) 0.54582(13) 0.7308(2) 0.0349(7) Uani 1 1 d U . .
H10D H 0.6072 0.5512 0.6997 0.042 Uiso 1 1 calc R B .
C110 C 0.7006(3) 0.51100(14) 0.8168(2) 0.0408(7) Uani 1 1 d U B .
H11A H 0.6457 0.4926 0.8444 0.049 Uiso 1 1 calc R . .
C111 C 0.8034(3) 0.50288(14) 0.8630(2) 0.0408(7) Uani 1 1 d U . .
H11B H 0.8192 0.4790 0.9223 0.049 Uiso 1 1 calc R B .
C112 C 0.8835(2) 0.52989(13) 0.8221(2) 0.0361(7) Uani 1 1 d U B .
H11C H 0.9542 0.5243 0.8534 0.043 Uiso 1 1 calc R . .
C113 C 0.8603(2) 0.56491(12) 0.7357(2) 0.0308(6) Uani 1 1 d U . .
H11D H 0.9154 0.5834 0.7085 0.037 Uiso 1 1 calc R B .
C114 C 0.8100(2) 0.66483(13) 0.3456(2) 0.0323(6) Uani 1 1 d U B .
C115 C 0.8306(2) 0.61907(13) 0.2834(2) 0.0345(7) Uani 1 1 d U . .
H11E H 0.8147 0.5806 0.3015 0.041 Uiso 1 1 calc R B .
C116 C 0.8744(3) 0.62869(15) 0.1946(3) 0.0449(8) Uani 1 1 d U B .
C117 C 0.8980(3) 0.68532(15) 0.1705(3) 0.0523(9) Uani 1 1 d U . .
H11F H 0.9282 0.6922 0.1104 0.063 Uiso 1 1 calc R B .
C118 C 0.8791(3) 0.73194(14) 0.2307(3) 0.0495(9) Uani 1 1 d U B .
C119 C 0.8350(2) 0.72098(14) 0.3180(3) 0.0412(8) Uani 1 1 d U . .
H11G H 0.8214 0.7525 0.3603 0.049 Uiso 1 1 calc R B .
C120 C 0.8949(4) 0.57874(17) 0.1259(3) 0.0623(11) Uani 1 1 d U . .
H12A H 0.8868 0.5420 0.1612 0.093 Uiso 1 1 calc R B .
H12B H 0.9663 0.5816 0.1107 0.093 Uiso 1 1 calc R . .
H12C H 0.8450 0.5802 0.0613 0.093 Uiso 1 1 calc R . .
C121 C 0.9042(4) 0.79336(17) 0.2034(4) 0.0724(14) Uani 1 1 d U . .
H12D H 0.9707 0.8051 0.2448 0.109 Uiso 1 1 calc R B .
H12E H 0.8484 0.8193 0.2178 0.109 Uiso 1 1 calc R . .
H12F H 0.9097 0.7955 0.1300 0.109 Uiso 1 1 calc R . .
C201 C 0.826(2) 0.4292(12) 0.2795(13) 0.030(3) Uani 0.550(6) 1 d PDU B 1
C202 C 0.769(3) 0.410(2) 0.175(2) 0.030(3) Uani 0.550(6) 1 d PDU B 1
C203 C 0.679(2) 0.4394(13) 0.1287(18) 0.038(3) Uani 0.550(6) 1 d PDU B 1
C204 C 0.6324(17) 0.4237(11) 0.0299(16) 0.036(3) Uani 0.550(6) 1 d PDU B 1
H20A H 0.5716 0.4437 -0.0022 0.043 Uiso 0.550(6) 1 calc PR B 1
C205 C 0.6722(16) 0.3801(12) -0.0220(15) 0.036(3) Uani 0.550(6) 1 d PDU B 1
H20B H 0.6375 0.3691 -0.0885 0.043 Uiso 0.550(6) 1 calc PR B 1
C206 C 0.7626(19) 0.3518(13) 0.0217(17) 0.031(3) Uani 0.550(6) 1 d PDU B 1
H20C H 0.7910 0.3223 -0.0160 0.037 Uiso 0.550(6) 1 calc PR B 1
C207 C 0.8124(15) 0.3663(11) 0.1208(15) 0.031(3) Uani 0.550(6) 1 d PDU B 1
C208 C 0.6455(15) 0.4925(5) 0.1646(10) 0.039(2) Uani 0.550(6) 1 d PDU B 1
C209 C 0.6114(10) 0.4940(4) 0.2592(8) 0.043(2) Uani 0.550(6) 1 d PDU B 1
H209 H 0.6133 0.4594 0.2985 0.052 Uiso 0.550(6) 1 calc PR B 1
C210 C 0.5748(8) 0.5441(4) 0.2984(8) 0.052(2) Uani 0.550(6) 1 d PDU B 1
C211 C 0.5718(8) 0.5945(4) 0.2400(8) 0.056(2) Uani 0.550(6) 1 d PDU B 1
H21A H 0.5481 0.6296 0.2663 0.067 Uiso 0.550(6) 1 calc PR B 1
C212 C 0.6022(6) 0.5944(4) 0.1457(7) 0.0538(19) Uani 0.550(6) 1 d PDU B 1
C213 C 0.6380(9) 0.5434(4) 0.1048(8) 0.046(2) Uani 0.550(6) 1 d PDU B 1
H21B H 0.6568 0.5432 0.0379 0.055 Uiso 0.550(6) 1 calc PR B 1
C214 C 0.9107(16) 0.3355(15) 0.1658(16) 0.029(3) Uani 0.550(6) 1 d PDU B 1
C215 C 0.9919(13) 0.3281(13) 0.1094(16) 0.037(3) Uani 0.550(6) 1 d PDU B 1
H21C H 0.9855 0.3440 0.0419 0.044 Uiso 0.550(6) 1 calc PR B 1
C216 C 1.0813(10) 0.2983(8) 0.1495(12) 0.048(3) Uani 0.550(6) 1 d PDU B 1
H21D H 1.1324 0.2895 0.1076 0.058 Uiso 0.550(6) 1 calc PR B 1
C217 C 1.0955(16) 0.2812(10) 0.2519(16) 0.055(4) Uani 0.550(6) 1 d PDU B 1
H21E H 1.1618 0.2669 0.2836 0.066 Uiso 0.550(6) 1 calc PR B 1
C218 C 1.0154(18) 0.2844(16) 0.3081(16) 0.042(3) Uani 0.550(6) 1 d PDU B 1
H21F H 1.0232 0.2685 0.3756 0.050 Uiso 0.550(6) 1 calc PR B 1
C219 C 0.9220(17) 0.3115(15) 0.2646(16) 0.034(3) Uani 0.550(6) 1 d PDU B 1
H21G H 0.8657 0.3137 0.3026 0.041 Uiso 0.550(6) 1 calc PR B 1
C220 C 0.5444(6) 0.5422(5) 0.4040(7) 0.086(3) Uani 0.550(6) 1 d PU B 1
H22A H 0.5481 0.5813 0.4335 0.128 Uiso 0.550(6) 1 calc PR B 1
H22B H 0.5924 0.5166 0.4487 0.128 Uiso 0.550(6) 1 calc PR B 1
H22C H 0.4728 0.5274 0.3988 0.128 Uiso 0.550(6) 1 calc PR B 1
C221 C 0.6053(7) 0.6492(3) 0.0869(9) 0.092(3) Uani 0.550(6) 1 d PU B 1
H22D H 0.5460 0.6736 0.0970 0.137 Uiso 0.550(6) 1 calc PR B 1
H22E H 0.6011 0.6403 0.0134 0.137 Uiso 0.550(6) 1 calc PR B 1
H22F H 0.6708 0.6696 0.1117 0.137 Uiso 0.550(6) 1 calc PR B 1
C301 C 0.826(3) 0.4209(14) 0.2849(16) 0.027(3) Uani 0.450(6) 1 d PDU B 2
C302 C 0.781(4) 0.405(2) 0.175(3) 0.030(3) Uani 0.450(6) 1 d PDU B 2
C303 C 0.693(3) 0.4345(16) 0.124(2) 0.037(3) Uani 0.450(6) 1 d PDU B 2
C304 C 0.651(2) 0.4164(15) 0.024(2) 0.042(4) Uani 0.450(6) 1 d PDU B 2
H30A H 0.5898 0.4347 -0.0104 0.050 Uiso 0.450(6) 1 calc PR B 2
C305 C 0.6957(19) 0.3732(13) -0.0236(17) 0.033(4) Uani 0.450(6) 1 d PDU B 2
H30B H 0.6656 0.3619 -0.0914 0.039 Uiso 0.450(6) 1 calc PR B 2
C306 C 0.784(2) 0.3457(16) 0.025(2) 0.032(4) Uani 0.450(6) 1 d PDU B 2
H30C H 0.8153 0.3161 -0.0097 0.038 Uiso 0.450(6) 1 calc PR B 2
C307 C 0.8294(19) 0.3606(13) 0.1259(15) 0.027(3) Uani 0.450(6) 1 d PDU B 2
C308 C 0.6349(18) 0.4821(6) 0.1900(13) 0.045(3) Uani 0.450(6) 1 d PDU B 2
C309 C 0.6153(12) 0.4752(6) 0.2898(10) 0.051(3) Uani 0.450(6) 1 d PDU B 2
H30D H 0.6297 0.4390 0.3237 0.061 Uiso 0.450(6) 1 calc PR B 2
C310 C 0.5753(10) 0.5199(6) 0.3406(11) 0.073(3) Uani 0.450(6) 1 d PDU B 2
H31A H 0.5629 0.5151 0.4094 0.087 Uiso 0.450(6) 1 calc PR B 2
C311 C 0.5534(10) 0.5721(7) 0.2900(13) 0.081(4) Uani 0.450(6) 1 d PDU B 2
H31B H 0.5252 0.6029 0.3248 0.097 Uiso 0.450(6) 1 calc PR B 2
C312 C 0.5707(10) 0.5804(6) 0.1933(13) 0.075(3) Uani 0.450(6) 1 d PDU B 2
H31C H 0.5534 0.6165 0.1600 0.090 Uiso 0.450(6) 1 calc PR B 2
C313 C 0.6148(11) 0.5357(5) 0.1407(11) 0.059(3) Uani 0.450(6) 1 d PDU B 2
H31D H 0.6305 0.5418 0.0733 0.071 Uiso 0.450(6) 1 calc PR B 2
C314 C 0.927(2) 0.331(2) 0.175(2) 0.035(3) Uani 0.450(6) 1 d PDU B 2
C315 C 1.0119(18) 0.3296(18) 0.1226(19) 0.045(4) Uani 0.450(6) 1 d PDU B 2
H31E H 1.0044 0.3455 0.0552 0.054 Uiso 0.450(6) 1 calc PR B 2
C316 C 1.1063(13) 0.3059(10) 0.1657(17) 0.049(3) Uani 0.450(6) 1 d PDU B 2
C317 C 1.114(2) 0.2780(12) 0.2600(18) 0.052(3) Uani 0.450(6) 1 d PDU B 2
H31F H 1.1741 0.2556 0.2847 0.063 Uiso 0.450(6) 1 calc PR B 2
C318 C 1.035(2) 0.282(2) 0.318(2) 0.047(4) Uani 0.450(6) 1 d PDU B 2
C319 C 0.940(2) 0.3082(18) 0.275(2) 0.034(4) Uani 0.450(6) 1 d PDU B 2
H31G H 0.8848 0.3104 0.3139 0.040 Uiso 0.450(6) 1 calc PR B 2
C320 C 1.0327(10) 0.2591(4) 0.4208(7) 0.081(3) Uani 0.450(6) 1 d PU B 2
H32A H 1.0903 0.2316 0.4391 0.122 Uiso 0.450(6) 1 calc PR B 2
H32B H 0.9660 0.2393 0.4215 0.122 Uiso 0.450(6) 1 calc PR B 2
H32C H 1.0400 0.2909 0.4709 0.122 Uiso 0.450(6) 1 calc PR B 2
C321 C 1.1922(7) 0.3099(4) 0.1097(7) 0.070(3) Uani 0.450(6) 1 d PU B 2
H32D H 1.2535 0.2906 0.1487 0.105 Uiso 0.450(6) 1 calc PR B 2
H32E H 1.2086 0.3507 0.0997 0.105 Uiso 0.450(6) 1 calc PR B 2
H32F H 1.1733 0.2911 0.0423 0.105 Uiso 0.450(6) 1 calc PR B 2
C1S C 0.6178(11) 0.6902(5) 0.0110(13) 0.056(6) Uani 0.142(2) 1 d PRDU C 3
H1S1 H 0.6576 0.6798 0.0794 0.067 Uiso 0.142(2) 1 calc PR C 3
H1S2 H 0.5426 0.6893 0.0167 0.067 Uiso 0.142(2) 1 calc PR C 3
Cl1S Cl 0.6411(7) 0.6382(3) -0.0769(8) 0.066(3) Uani 0.142(2) 1 d PDU C 3
Cl2S Cl 0.6504(7) 0.7601(3) -0.0181(6) 0.070(3) Uani 0.142(2) 1 d PDU C 3
C2S C 0.6757(16) 0.6610(9) -0.071(4) 0.050(8) Uani 0.108(2) 1 d PDU C 4
H2S1 H 0.7218 0.6445 -0.1170 0.059 Uiso 0.108(2) 1 calc PR C 4
H2S2 H 0.7056 0.6517 0.0010 0.059 Uiso 0.108(2) 1 calc PR C 4
Cl3S Cl 0.6653(9) 0.7369(5) -0.0883(14) 0.094(4) Uani 0.108(2) 1 d PDU C 4
Cl4S Cl 0.5497(5) 0.6325(4) -0.1022(6) 0.045(2) Uani 0.108(2) 1 d PDU C 4

loop_
_atom_site_aniso_label
_atom_site_aniso_U_11
_atom_site_aniso_U_22
_atom_site_aniso_U_33
_atom_site_aniso_U_23
_atom_site_aniso_U_13
_atom_site_aniso_U_12
Fe1 0.0259(2) 0.0214(2) 0.0349(2) -0.00162(17) 0.01222(16) 0.00077(16)
O1 0.0354(11) 0.0230(10) 0.0400(11) -0.0041(8) 0.0126(9) 0.0028(8)
O2 0.0260(10) 0.0289(10) 0.0407(11) 0.0021(9) 0.0113(8) 0.0056(8)
O3 0.0449(12) 0.0418(12) 0.0375(12) -0.0068(10) 0.0138(10) -0.0178(10)
O4 0.0258(10) 0.0265(10) 0.0394(11) 0.0010(8) 0.0065(8) -0.0026(8)
O5 0.0507(13) 0.0356(12) 0.0536(14) 0.0116(10) 0.0287(11) 0.0047(10)
C1A 0.048(4) 0.046(5) 0.041(4) -0.002(4) 0.017(3) -0.013(4)
C2A 0.054(6) 0.106(8) 0.108(8) 0.063(6) 0.021(6) -0.019(5)
C1B 0.050(4) 0.049(4) 0.105(6) 0.037(4) 0.023(4) 0.007(3)
C2B 0.071(5) 0.093(7) 0.077(6) 0.048(6) 0.015(4) -0.020(5)
C3 0.063(2) 0.053(2) 0.087(3) 0.016(2) 0.038(2) -0.0036(19)
C4 0.061(2) 0.065(3) 0.090(3) 0.026(2) 0.053(2) 0.014(2)
C101 0.0277(14) 0.0265(14) 0.0265(14) 0.0018(11) 0.0088(11) 0.0055(11)
C102 0.0256(13) 0.0234(13) 0.0356(15) -0.0013(11) 0.0100(11) 0.0017(11)
C103 0.0285(14) 0.0267(14) 0.0392(16) 0.0005(12) 0.0115(12) 0.0027(11)
C104 0.0371(16) 0.0408(18) 0.0453(18) 0.0062(14) 0.0231(14) 0.0118(14)
C105 0.0358(17) 0.0426(18) 0.054(2) 0.0099(15) 0.0218(15) 0.0186(14)
C106 0.0343(16) 0.0313(16) 0.0476(18) 0.0090(13) 0.0161(13) 0.0079(12)
C107 0.0295(14) 0.0260(14) 0.0393(16) 0.0012(12) 0.0128(12) 0.0009(11)
C108 0.0348(15) 0.0232(13) 0.0337(15) -0.0045(11) 0.0135(12) 0.0027(11)
C109 0.0331(15) 0.0353(16) 0.0376(16) -0.0012(13) 0.0099(12) -0.0029(12)
C110 0.0458(18) 0.0396(18) 0.0406(18) 0.0016(14) 0.0176(14) -0.0089(14)
C111 0.057(2) 0.0342(17) 0.0330(16) 0.0035(13) 0.0116(14) -0.0006(15)
C112 0.0380(16) 0.0335(16) 0.0368(16) -0.0008(13) 0.0066(13) 0.0038(13)
C113 0.0335(15) 0.0244(14) 0.0370(15) -0.0011(12) 0.0135(12) 0.0017(11)
C114 0.0256(14) 0.0325(15) 0.0415(16) 0.0074(13) 0.0132(12) 0.0045(12)
C115 0.0324(15) 0.0340(16) 0.0391(16) 0.0083(13) 0.0118(12) 0.0081(12)
C116 0.0503(19) 0.0437(18) 0.0463(19) 0.0093(15) 0.0248(16) 0.0173(15)
C117 0.056(2) 0.050(2) 0.061(2) 0.0217(17) 0.0400(18) 0.0190(17)
C118 0.0465(19) 0.0379(18) 0.073(2) 0.0173(17) 0.0369(18) 0.0122(15)
C119 0.0379(17) 0.0311(16) 0.061(2) 0.0080(15) 0.0263(15) 0.0081(13)
C120 0.089(3) 0.053(2) 0.054(2) 0.0090(18) 0.041(2) 0.022(2)
C121 0.077(3) 0.047(2) 0.110(4) 0.025(2) 0.064(3) 0.011(2)
C201 0.029(5) 0.021(8) 0.040(3) 0.002(3) 0.007(3) 0.005(4)
C202 0.030(8) 0.025(7) 0.037(4) 0.002(4) 0.008(4) -0.002(4)
C203 0.023(6) 0.040(6) 0.051(5) 0.003(4) 0.004(4) 0.000(4)
C204 0.021(6) 0.032(5) 0.053(5) 0.008(4) 0.002(4) 0.008(4)
C205 0.028(7) 0.038(6) 0.038(5) 0.009(4) -0.003(5) 0.008(5)
C206 0.029(8) 0.033(7) 0.029(4) 0.003(4) 0.002(4) 0.007(4)
C207 0.025(5) 0.025(6) 0.040(5) 0.007(4) -0.003(3) 0.001(3)
C208 0.023(5) 0.045(5) 0.048(5) 0.003(3) 0.004(4) -0.004(4)
C209 0.025(4) 0.052(5) 0.051(5) 0.000(4) 0.002(4) 0.000(4)
C210 0.019(4) 0.058(6) 0.075(5) -0.011(4) 0.001(4) 0.009(4)
C211 0.024(4) 0.055(5) 0.080(6) -0.030(4) -0.015(4) 0.001(4)
C212 0.029(4) 0.046(4) 0.079(5) -0.003(3) -0.012(3) 0.004(3)
C213 0.035(5) 0.043(4) 0.055(5) 0.007(3) -0.007(3) 0.005(3)
C214 0.038(6) 0.019(5) 0.027(5) -0.002(4) -0.001(4) 0.003(5)
C215 0.036(6) 0.037(5) 0.035(5) -0.006(5) -0.003(4) 0.004(5)
C216 0.034(6) 0.053(7) 0.055(6) -0.019(5) -0.002(5) 0.002(5)
C217 0.046(7) 0.039(6) 0.074(6) 0.005(5) -0.010(5) 0.020(5)
C218 0.056(9) 0.023(5) 0.038(5) -0.002(4) -0.017(5) 0.008(7)
C219 0.038(6) 0.026(6) 0.032(5) -0.005(4) -0.012(4) 0.006(5)
C220 0.039(4) 0.123(8) 0.097(6) -0.053(5) 0.017(4) -0.005(4)
C221 0.068(5) 0.046(4) 0.150(8) 0.006(5) -0.013(5) 0.009(4)
C301 0.032(6) 0.012(7) 0.039(3) 0.001(4) 0.013(4) -0.005(5)
C302 0.027(8) 0.029(9) 0.036(4) 0.003(5) 0.006(5) -0.002(4)
C303 0.032(10) 0.033(6) 0.047(5) -0.004(5) 0.009(5) -0.001(5)
C304 0.031(10) 0.047(10) 0.045(5) 0.009(5) -0.001(6) 0.008(6)
C305 0.035(11) 0.041(9) 0.023(5) 0.003(5) 0.006(5) 0.000(6)
C306 0.038(11) 0.030(7) 0.026(5) 0.002(4) 0.002(6) 0.006(6)
C307 0.040(8) 0.022(6) 0.022(5) 0.001(4) 0.009(5) 0.000(5)
C308 0.022(6) 0.041(5) 0.068(8) -0.006(5) -0.002(6) -0.004(5)
C309 0.020(4) 0.069(7) 0.063(7) -0.019(5) 0.003(5) 0.004(6)
C310 0.028(5) 0.094(9) 0.092(8) -0.042(6) 0.000(6) 0.006(6)
C311 0.023(6) 0.079(9) 0.136(10) -0.045(8) -0.001(7) 0.008(6)
C312 0.033(6) 0.052(6) 0.130(10) -0.026(6) -0.018(7) 0.005(5)
C313 0.036(6) 0.046(5) 0.086(8) -0.005(5) -0.015(6) 0.005(5)
C314 0.036(7) 0.026(8) 0.037(7) -0.003(5) -0.007(5) 0.002(5)
C315 0.043(8) 0.052(8) 0.039(7) -0.012(6) 0.003(6) 0.007(8)
C316 0.036(7) 0.046(6) 0.058(6) -0.033(5) -0.012(5) 0.003(6)
C317 0.043(7) 0.036(7) 0.069(6) -0.025(5) -0.017(5) 0.026(5)
C318 0.046(9) 0.030(7) 0.057(7) 0.000(6) -0.017(6) 0.009(7)
C319 0.038(8) 0.021(6) 0.039(7) 0.004(6) -0.002(6) 0.001(7)
C320 0.125(9) 0.048(5) 0.057(5) 0.020(4) -0.024(5) 0.017(6)
C321 0.055(5) 0.069(6) 0.082(6) -0.027(5) 0.002(4) 0.021(5)
C1S 0.078(16) 0.044(9) 0.048(13) 0.018(9) 0.016(12) 0.017(11)
Cl1S 0.073(6) 0.052(4) 0.078(5) -0.014(4) 0.023(5) 0.004(4)
Cl2S 0.113(7) 0.039(4) 0.066(5) -0.001(3) 0.037(4) -0.010(4)
C2S 0.021(11) 0.056(11) 0.07(2) 0.016(19) 0.010(14) 0.006(11)
Cl3S 0.074(6) 0.065(6) 0.153(9) 0.027(6) 0.049(6) 0.007(4)
Cl4S 0.025(4) 0.068(5) 0.043(4) 0.008(4) 0.006(3) 0.011(3)

loop_
_atom_type_symbol
_atom_type_description
_atom_type_scat_dispersion_real
_atom_type_scat_dispersion_imag
_atom_type_scat_source
C C 0.0033 0.0016 'International Tables Vol C Tables 4.2.6.8 and 6.1.1.4'
H H 0.0000 0.0000 'International Tables Vol C Tables 4.2.6.8 and 6.1.1.4'
O O 0.0106 0.0060 'International Tables Vol C Tables 4.2.6.8 and 6.1.1.4'
Cl Cl 0.1484 0.1585 'International Tables Vol C Tables 4.2.6.8 and 6.1.1.4'
Fe Fe 0.3463 0.8444 'International Tables Vol C Tables 4.2.6.8 and 6.1.1.4'

loop_
_geom_angle_atom_site_label_1
_geom_angle_atom_site_label_2
_geom_angle_atom_site_label_3
_geom_angle
_geom_angle_site_symmetry_1
_geom_angle_site_symmetry_3
O1 Fe1 O2 133.54(8) . 3_766
O1 Fe1 O3 113.91(9) . .
O2 Fe1 O3 111.85(9) 3_766 .
O1 Fe1 O5 94.98(8) . .
O2 Fe1 O5 92.30(8) 3_766 .
O3 Fe1 O5 90.41(9) . .
O1 Fe1 O4 99.37(8) . .
O2 Fe1 O4 95.70(7) 3_766 .
O3 Fe1 O4 60.87(8) . .
O5 Fe1 O4 151.13(9) . .
O1 Fe1 C301 111.4(9) . .
O2 Fe1 C301 104.4(9) 3_766 .
O3 Fe1 C301 29.0(7) . .
O5 Fe1 C301 119.2(6) . .
O4 Fe1 C301 31.9(6) . .
O1 Fe1 C201 107.7(7) . .
O2 Fe1 C201 106.2(7) 3_766 .
O3 Fe1 C201 32.6(6) . .
O5 Fe1 C201 123.0(6) . .
O4 Fe1 C201 28.3(6) . .
C301 Fe1 C201 4.7(13) . .
C101 O1 Fe1 141.03(18) . .
C101 O2 Fe1 130.80(18) . 3_766
C301 O3 Fe1 94.9(11) . .
C201 O3 Fe1 91.9(8) . .
C201 O4 Fe1 86.9(9) . .
C301 O4 Fe1 82.7(9) . .
C1A O5 C1B 47.9(5) . .
C1A O5 C4 105.5(4) . .
C1B O5 C4 108.8(3) . .
C1A O5 Fe1 129.7(3) . .
C1B O5 Fe1 125.8(3) . .
C4 O5 Fe1 119.1(2) . .
O5 C1A C2A 101.6(9) . .
O5 C1A H1AA 111.5 . .
C2A C1A H1AA 111.4 . .
O5 C1A H1AB 111.5 . .
C2A C1A H1AB 111.5 . .
H1AA C1A H1AB 109.3 . .
C3 C2A C1A 98.5(8) . .
C3 C2A H2AA 112.1 . .
C1A C2A H2AA 112.1 . .
C3 C2A H2AB 112.1 . .
C1A C2A H2AB 112.1 . .
H2AA C2A H2AB 109.7 . .
O5 C1B C2B 93.3(6) . .
O5 C1B H1BA 113.0 . .
C2B C1B H1BA 113.0 . .
O5 C1B H1BB 113.0 . .
C2B C1B H1BB 113.0 . .
H1BA C1B H1BB 110.4 . .
C3 C2B C1B 97.8(7) . .
C3 C2B H2BA 112.2 . .
C1B C2B H2BA 112.2 . .
C3 C2B H2BB 112.2 . .
C1B C2B H2BB 112.2 . .
H2BA C2B H2BB 109.8 . .
C2B C3 C4 101.3(5) . .
C4 C3 C2A 105.2(6) . .
C2B C3 H3A 111.5 . .
C4 C3 H3A 111.5 . .
C2A C3 H3A 124.2 . .
C2B C3 H3B 111.5 . .
C4 C3 H3B 111.5 . .
C2A C3 H3B 93.6 . .
H3A C3 H3B 109.3 . .
O5 C4 C3 107.5(3) . .
O5 C4 H4A 110.2 . .
C3 C4 H4A 110.2 . .
O5 C4 H4B 110.2 . .
C3 C4 H4B 110.2 . .
H4A C4 H4B 108.5 . .
O2 C101 O1 125.8(2) . .
O2 C101 C102 117.9(2) . .
O1 C101 C102 116.3(2) . .
C107 C102 C103 120.0(2) . .
C107 C102 C101 120.5(2) . .
C103 C102 C101 119.5(2) . .
C104 C103 C102 118.8(3) . .
C104 C103 C108 117.5(3) . .
C102 C103 C108 123.7(2) . .
C105 C104 C103 121.2(3) . .
C105 C104 H10A 119.4 . .
C103 C104 H10A 119.4 . .
C106 C105 C104 120.0(3) . .
C106 C105 H10B 120.0 . .
C104 C105 H10B 120.0 . .
C105 C106 C107 121.0(3) . .
C105 C106 H10C 119.5 . .
C107 C106 H10C 119.5 . .
C106 C107 C102 119.0(3) . .
C106 C107 C114 116.6(3) . .
C102 C107 C114 124.3(2) . .
C113 C108 C109 118.2(3) . .
C113 C108 C103 121.8(3) . .
C109 C108 C103 119.9(3) . .
C110 C109 C108 121.4(3) . .
C110 C109 H10D 119.3 . .
C108 C109 H10D 119.3 . .
C109 C110 C111 119.9(3) . .
C109 C110 H11A 120.0 . .
C111 C110 H11A 120.0 . .
C110 C111 C112 119.7(3) . .
C110 C111 H11B 120.1 . .
C112 C111 H11B 120.1 . .
C113 C112 C111 120.1(3) . .
C113 C112 H11C 119.9 . .
C111 C112 H11C 119.9 . .
C112 C113 C108 120.7(3) . .
C112 C113 H11D 119.6 . .
C108 C113 H11D 119.6 . .
C115 C114 C119 118.5(3) . .
C115 C114 C107 123.3(3) . .
C119 C114 C107 118.0(3) . .
C114 C115 C116 121.0(3) . .
C114 C115 H11E 119.5 . .
C116 C115 H11E 119.5 . .
C117 C116 C115 118.4(3) . .
C117 C116 C120 120.9(3) . .
C115 C116 C120 120.8(3) . .
C118 C117 C116 122.4(3) . .
C118 C117 H11F 118.8 . .
C116 C117 H11F 118.8 . .
C117 C118 C119 117.9(3) . .
C117 C118 C121 122.1(3) . .
C119 C118 C121 120.1(3) . .
C118 C119 C114 121.9(3) . .
C118 C119 H11G 119.0 . .
C114 C119 H11G 119.0 . .
C116 C120 H12A 109.5 . .
C116 C120 H12B 109.5 . .
H12A C120 H12B 109.5 . .
C116 C120 H12C 109.5 . .
H12A C120 H12C 109.5 . .
H12B C120 H12C 109.5 . .
C118 C121 H12D 109.5 . .
C118 C121 H12E 109.5 . .
H12D C121 H12E 109.5 . .
C118 C121 H12F 109.5 . .
H12D C121 H12F 109.5 . .
H12E C121 H12F 109.5 . .
O4 C201 O3 120.2(13) . .
O4 C201 C202 127(3) . .
O3 C201 C202 113(3) . .
O4 C201 Fe1 64.8(7) . .
O3 C201 Fe1 55.5(6) . .
C202 C201 Fe1 168(3) . .
C207 C202 C203 120.0(9) . .
C207 C202 C201 119.8(12) . .
C203 C202 C201 119.9(11) . .
C204 C203 C202 118.9(10) . .
C204 C203 C208 115.4(15) . .
C202 C203 C208 124.0(18) . .
C205 C204 C203 121.2(10) . .
C205 C204 H20A 119.4 . .
C203 C204 H20A 119.4 . .
C204 C205 C206 120.4(10) . .
C204 C205 H20B 119.8 . .
C206 C205 H20B 119.8 . .
C205 C206 C207 120.3(10) . .
C205 C206 H20C 119.8 . .
C207 C206 H20C 119.8 . .
C206 C207 C202 119.1(9) . .
C206 C207 C214 119.2(13) . .
C202 C207 C214 121.7(13) . .
C209 C208 C213 118.4(8) . .
C209 C208 C203 118.9(17) . .
C213 C208 C203 122.5(17) . .
C210 C209 C208 122.4(9) . .
C210 C209 H209 118.8 . .
C208 C209 H209 118.8 . .
C209 C210 C211 118.3(9) . .
C209 C210 C220 118.5(9) . .
C211 C210 C220 123.1(9) . .
C212 C211 C210 121.0(8) . .
C212 C211 H21A 119.5 . .
C210 C211 H21A 119.5 . .
C211 C212 C213 120.8(8) . .
C211 C212 C221 120.6(8) . .
C213 C212 C221 118.5(8) . .
C212 C213 C208 119.0(8) . .
C212 C213 H21B 120.5 . .
C208 C213 H21B 120.5 . .
C215 C214 C219 118.2(10) . .
C215 C214 C207 121.2(12) . .
C219 C214 C207 120.6(13) . .
C216 C215 C214 121.2(10) . .
C216 C215 H21C 119.4 . .
C214 C215 H21C 119.4 . .
C215 C216 C217 119.0(10) . .
C215 C216 H21D 120.5 . .
C217 C216 H21D 120.5 . .
C218 C217 C216 121.0(11) . .
C218 C217 H21E 119.5 . .
C216 C217 H21E 119.5 . .
C217 C218 C219 119.0(10) . .
C217 C218 H21F 120.5 . .
C219 C218 H21F 120.5 . .
C214 C219 C218 120.6(10) . .
C214 C219 H21G 119.7 . .
C218 C219 H21G 119.7 . .
O3 C301 O4 121.1(16) . .
O3 C301 C302 123(4) . .
O4 C301 C302 115(4) . .
O3 C301 Fe1 56.1(8) . .
O4 C301 Fe1 65.3(8) . .
C302 C301 Fe1 179(3) . .
C307 C302 C303 121.4(11) . .
C307 C302 C301 119.3(13) . .
C303 C302 C301 119.3(13) . .
C304 C303 C302 117.7(11) . .
C304 C303 C308 123.1(17) . .
C302 C303 C308 118.5(16) . .
C305 C304 C303 121.6(12) . .
C305 C304 H30A 119.2 . .
C303 C304 H30A 119.2 . .
C304 C305 C306 120.5(11) . .
C304 C305 H30B 119.8 . .
C306 C305 H30B 119.8 . .
C305 C306 C307 121.1(12) . .
C305 C306 H30C 119.4 . .
C307 C306 H30C 119.4 . .
C306 C307 C302 117.6(11) . .
C306 C307 C314 119.3(16) . .
C302 C307 C314 123.0(17) . .
C309 C308 C313 119.4(11) . .
C309 C308 C303 126.1(17) . .
C313 C308 C303 114.2(18) . .
C310 C309 C308 120.9(12) . .
C310 C309 H30D 119.5 . .
C308 C309 H30D 119.5 . .
C309 C310 C311 119.0(13) . .
C309 C310 H31A 120.5 . .
C311 C310 H31A 120.5 . .
C312 C311 C310 121.9(12) . .
C312 C311 H31B 119.1 . .
C310 C311 H31B 119.1 . .
C311 C312 C313 120.1(13) . .
C311 C312 H31C 119.9 . .
C313 C312 H31C 119.9 . .
C308 C313 C312 118.6(12) . .
C308 C313 H31D 120.7 . .
C312 C313 H31D 120.7 . .
C315 C314 C319 118.2(13) . .
C315 C314 C307 118.6(17) . .
C319 C314 C307 123.0(16) . .
C316 C315 C314 121.8(13) . .
C316 C315 H31E 119.1 . .
C314 C315 H31E 119.1 . .
C315 C316 C317 118.7(13) . .
C315 C316 C321 118.5(16) . .
C317 C316 C321 122.8(16) . .
C318 C317 C316 120.9(14) . .
C318 C317 H31F 119.5 . .
C316 C317 H31F 119.5 . .
C317 C318 C319 119.2(13) . .
C317 C318 C320 128.3(18) . .
C319 C318 C320 112.4(17) . .
C314 C319 C318 120.4(12) . .
C314 C319 H31G 119.8 . .
C318 C319 H31G 119.8 . .
C318 C320 H32A 109.5 . .
C318 C320 H32B 109.5 . .
H32A C320 H32B 109.5 . .
C318 C320 H32C 109.5 . .
H32A C320 H32C 109.5 . .
H32B C320 H32C 109.5 . .
C316 C321 H32D 109.5 . .
C316 C321 H32E 109.5 . .
H32D C321 H32E 109.5 . .
C316 C321 H32F 109.5 . .
H32D C321 H32F 109.5 . .
H32E C321 H32F 109.5 . .
Cl1S C1S Cl2S 115.2(7) . .
Cl1S C1S H1S1 108.5 . .
Cl2S C1S H1S1 108.5 . .
Cl1S C1S H1S2 108.5 . .
Cl2S C1S H1S2 108.5 . .
H1S1 C1S H1S2 107.5 . .
Cl4S C2S Cl3S 107.2(12) . .
Cl4S C2S H2S1 110.3 . .
Cl3S C2S H2S1 110.3 . .
Cl4S C2S H2S2 110.3 . .
Cl3S C2S H2S2 110.3 . .
H2S1 C2S H2S2 108.5 . .

loop_
_geom_bond_atom_site_label_1
_geom_bond_atom_site_label_2
_geom_bond_distance
_geom_bond_site_symmetry_2
Fe1 O1 1.9583(19) .
Fe1 O2 2.0143(19) 3_766
Fe1 O3 2.054(2) .
Fe1 O5 2.090(2) .
Fe1 O4 2.259(2) .
Fe1 C301 2.47(2) .
Fe1 C201 2.492(16) .
O1 C101 1.256(3) .
O2 C101 1.255(3) .
O2 Fe1 2.0143(19) 3_766
O3 C301 1.20(3) .
O3 C201 1.34(2) .
O4 C201 1.18(2) .
O4 C301 1.31(3) .
O5 C1A 1.361(8) .
O5 C1B 1.432(7) .
O5 C4 1.439(4) .
C1A C2A 1.625(12) .
C1A H1AA 0.9900 .
C1A H1AB 0.9900 .
C2A C3 1.506(12) .
C2A H2AA 0.9900 .
C2A H2AB 0.9900 .
C1B C2B 1.681(11) .
C1B H1BA 0.9900 .
C1B H1BB 0.9900 .
C2B C3 1.488(10) .
C2B H2BA 0.9900 .
C2B H2BB 0.9900 .
C3 C4 1.490(5) .
C3 H3A 0.9900 .
C3 H3B 0.9900 .
C4 H4A 0.9900 .
C4 H4B 0.9900 .
C101 C102 1.514(4) .
C102 C107 1.407(4) .
C102 C103 1.409(4) .
C103 C104 1.394(4) .
C103 C108 1.491(4) .
C104 C105 1.381(4) .
C104 H10A 0.9500 .
C105 C106 1.374(4) .
C105 H10B 0.9500 .
C106 C107 1.398(4) .
C106 H10C 0.9500 .
C107 C114 1.493(4) .
C108 C113 1.395(4) .
C108 C109 1.395(4) .
C109 C110 1.379(4) .
C109 H10D 0.9500 .
C110 C111 1.384(5) .
C110 H11A 0.9500 .
C111 C112 1.392(4) .
C111 H11B 0.9500 .
C112 C113 1.385(4) .
C112 H11C 0.9500 .
C113 H11D 0.9500 .
C114 C115 1.388(4) .
C114 C119 1.399(4) .
C115 C116 1.394(4) .
C115 H11E 0.9500 .
C116 C117 1.391(5) .
C116 C120 1.515(5) .
C117 C118 1.381(5) .
C117 H11F 0.9500 .
C118 C119 1.385(4) .
C118 C121 1.511(5) .
C119 H11G 0.9500 .
C120 H12A 0.9800 .
C120 H12B 0.9800 .
C120 H12C 0.9800 .
C121 H12D 0.9800 .
C121 H12E 0.9800 .
C121 H12F 0.9800 .
C201 C202 1.513(11) .
C202 C207 1.402(9) .
C202 C203 1.405(8) .
C203 C204 1.389(9) .
C203 C208 1.41(2) .
C204 C205 1.363(10) .
C204 H20A 0.9500 .
C205 C206 1.382(10) .
C205 H20B 0.9500 .
C206 C207 1.397(8) .
C206 H20C 0.9500 .
C207 C214 1.495(13) .
C208 C209 1.386(10) .
C208 C213 1.406(10) .
C209 C210 1.381(10) .
C209 H209 0.9500 .
C210 C211 1.392(14) .
C210 C220 1.503(14) .
C211 C212 1.360(14) .
C211 H21A 0.9500 .
C212 C213 1.405(10) .
C212 C221 1.484(12) .
C213 H21B 0.9500 .
C214 C215 1.392(10) .
C214 C219 1.396(10) .
C215 C216 1.377(10) .
C215 H21C 0.9500 .
C216 C217 1.385(11) .
C216 H21D 0.9500 .
C217 C218 1.371(10) .
C217 H21E 0.9500 .
C218 C219 1.400(10) .
C218 H21F 0.9500 .
C219 H21G 0.9500 .
C220 H22A 0.9800 .
C220 H22B 0.9800 .
C220 H22C 0.9800 .
C221 H22D 0.9800 .
C221 H22E 0.9800 .
C221 H22F 0.9800 .
C301 C302 1.512(12) .
C302 C307 1.404(10) .
C302 C303 1.404(10) .
C303 C304 1.394(10) .
C303 C308 1.66(2) .
C304 C305 1.357(12) .
C304 H30A 0.9500 .
C305 C306 1.376(12) .
C305 H30B 0.9500 .
C306 C307 1.397(9) .
C306 H30C 0.9500 .
C307 C314 1.494(17) .
C308 C309 1.385(13) .
C308 C313 1.400(12) .
C309 C310 1.377(11) .
C309 H30D 0.9500 .
C310 C311 1.382(17) .
C310 H31A 0.9500 .
C311 C312 1.339(18) .
C311 H31B 0.9500 .
C312 C313 1.414(13) .
C312 H31C 0.9500 .
C313 H31D 0.9500 .
C314 C315 1.389(12) .
C314 C319 1.396(12) .
C315 C316 1.375(12) .
C315 H31E 0.9500 .
C316 C317 1.385(13) .
C316 C321 1.43(2) .
C317 C318 1.372(12) .
C317 H31F 0.9500 .
C318 C319 1.401(12) .
C318 C320 1.46(2) .
C319 H31G 0.9500 .
C320 H32A 0.9800 .
C320 H32B 0.9800 .
C320 H32C 0.9800 .
C321 H32D 0.9800 .
C321 H32E 0.9800 .
C321 H32F 0.9800 .
C1S Cl1S 1.726(14) .
C1S Cl2S 1.728(11) .
C1S H1S1 0.9900 .
C1S H1S2 0.9900 .
C2S Cl4S 1.746(17) .
C2S Cl3S 1.767(18) .
C2S H2S1 0.9900 .
C2S H2S2 0.9900 .
